data_7225265
loop_
_publ_author_name
'Wan, Jun'
'Cai, Song-Liang'
'Zhang, Kai'
'Li, Chao-Jie'
'Feng, Ying'
'Fan, Jun'
'Zheng, Sheng-Run'
'Zhang, Wei-Guang'

_publ_section_title
;
 Anion- and temperature-dependent assembly, crystal structures and
 luminescence properties of six new Cd(ii) coordination polymers based on
 2,3,5,6-tetrakis(2-pyridyl)pyrazine
;
_journal_issue 27
_journal_name_full CrystEngComm
_journal_page_first 5164
_journal_paper_doi 10.1039/C6CE00853D
_journal_volume 18
_journal_year 2016
_chemical_formula_sum 'C25 H20 Cd2 N14 O7'
_chemical_formula_weight 853.35
_chemical_name_systematic
; 
 ? 
;
_space_group_IT_number 15
_symmetry_cell_setting monoclinic
_symmetry_space_group_name_Hall '-C 2yc'
_symmetry_space_group_name_H-M 'C 1 2/c 1'
_atom_sites_solution_hydrogens geom
_atom_sites_solution_primary direct
_atom_sites_solution_secondary difmap
_audit_creation_method SHELXL-97
_audit_update_record
;
2016-04-26 deposited with the CCDC.
2016-05-17 downloaded from the CCDC.
;
_cell_angle_alpha 90.00
_cell_angle_beta 122.3110(10)
_cell_angle_gamma 90.00
_cell_formula_units_Z 8
_cell_length_a 24.090(2)
_cell_length_b 14.7011(14)
_cell_length_c 20.418(2)
_cell_measurement_reflns_used 3407
_cell_measurement_temperature 298(2)
_cell_measurement_theta_max 23.48
_cell_measurement_theta_min 2.36
_cell_volume 6111.4(10)
_computing_cell_refinement 'Bruker SAINT'
_computing_data_collection 'Bruker APEX2'
_computing_data_reduction 'Bruker SAINT'
_computing_molecular_graphics 'Bruker SHELXTL'
_computing_publication_material 'Bruker SHELXTL'
_computing_structure_refinement 'SHELXL-97 (Sheldrick, 2008)'
_computing_structure_solution 'SHELXS-97 (Sheldrick, 2008)'
_diffrn_ambient_temperature 298(2)
_diffrn_measured_fraction_theta_full 0.998
_diffrn_measured_fraction_theta_max 0.998
_diffrn_measurement_device_type 'Bruker APEX-II CCD'
_diffrn_measurement_method '\f and \w scans'
_diffrn_radiation_monochromator graphite
_diffrn_radiation_source 'fine-focus sealed tube'
_diffrn_radiation_type MoK\a
_diffrn_radiation_wavelength 0.71073
_diffrn_reflns_av_R_equivalents 0.0347
_diffrn_reflns_av_sigmaI/netI 0.0414
_diffrn_reflns_limit_h_max 28
_diffrn_reflns_limit_h_min -28
_diffrn_reflns_limit_k_max 17
_diffrn_reflns_limit_k_min -15
_diffrn_reflns_limit_l_max 24
_diffrn_reflns_limit_l_min -18
_diffrn_reflns_number 15634
_diffrn_reflns_theta_full 25.25
_diffrn_reflns_theta_max 25.25
_diffrn_reflns_theta_min 1.71
_exptl_absorpt_coefficient_mu 1.461
_exptl_absorpt_correction_T_max 0.8677
_exptl_absorpt_correction_T_min 0.7299
_exptl_absorpt_correction_type multi-scan
_exptl_absorpt_process_details 'SADABS (Sheldrick, 1996)'
_exptl_crystal_colour colorless
_exptl_crystal_density_diffrn 1.855
_exptl_crystal_density_method 'not measured'
_exptl_crystal_description block
_exptl_crystal_F_000 3360
_exptl_crystal_size_max 0.23
_exptl_crystal_size_mid 0.17
_exptl_crystal_size_min 0.10
_refine_diff_density_max 0.616
_refine_diff_density_min -0.752
_refine_diff_density_rms 0.083
_refine_ls_extinction_method none
_refine_ls_goodness_of_fit_ref 1.030
_refine_ls_hydrogen_treatment mixed
_refine_ls_matrix_type full
_refine_ls_number_parameters 433
_refine_ls_number_reflns 5527
_refine_ls_number_restraints 0
_refine_ls_restrained_S_all 1.030
_refine_ls_R_factor_all 0.0546
_refine_ls_R_factor_gt 0.0326
_refine_ls_shift/su_max 0.001
_refine_ls_shift/su_mean 0.000
_refine_ls_structure_factor_coef Fsqd
_refine_ls_weighting_details 'calc w=1/[\s^2^(Fo^2^)+(0.0309P)^2^+4.3249P] where P=(Fo^2^+2Fc^2^)/3'
_refine_ls_weighting_scheme calc
_refine_ls_wR_factor_gt 0.0690
_refine_ls_wR_factor_ref 0.0795
_reflns_number_gt 3914
_reflns_number_total 5527
_reflns_threshold_expression >2sigma(I)
_cod_data_source_file c6ce00853d2.cif
_cod_data_source_block 5
_cod_depositor_comments
;
The following automatic conversions were performed:

'_symmetry_cell_setting' value 'Monoclinic' changed to 'monoclinic'
according to
/usr/data/users/saulius/crontab/automatic-downloads/rss-feeds/RSC/lib/dictionaries/cif_core.dic
dictionary named 'cif_core.dic' version 2.4.2 from 2011-04-26.

Automatic conversion script
Id: cif_fix_values 4268 2015-11-12 08:31:59Z antanas 

 Adding full bibliography for 7225261--7225266.cif.
;
_cod_original_sg_symbol_H-M 'C2/c '
_cod_database_code 7225265

loop_
_symmetry_equiv_pos_as_xyz
'x, y, z'
'-x, y, -z+1/2'
'x+1/2, y+1/2, z'
'-x+1/2, y+1/2, -z+1/2'
'-x, -y, -z'
'x, -y, z-1/2'
'-x+1/2, -y+1/2, -z'
'x+1/2, -y+1/2, z-1/2'

loop_
_atom_site_label
_atom_site_type_symbol
_atom_site_fract_x
_atom_site_fract_y
_atom_site_fract_z
_atom_site_U_iso_or_equiv
_atom_site_adp_type
_atom_site_occupancy
_atom_site_symmetry_multiplicity
_atom_site_calc_flag
_atom_site_refinement_flags
Cd1 Cd 0.179286(14) 0.48806(2) 0.132107(18) 0.03634(10) Uani 1 1 d .
Cd2 Cd 0.202967(14) 0.487645(19) 0.444018(18) 0.03694(10) Uani 1 1 d .
O1 O 0.28606(17) 0.5659(2) 0.2087(2) 0.0734(11) Uani 1 1 d .
O2 O 0.28546(16) 0.4303(2) 0.1687(2) 0.0641(10) Uani 1 1 d .
O3 O 0.37808(17) 0.4977(3) 0.2469(2) 0.0950(15) Uani 1 1 d .
O4 O 0.10965(16) 0.5910(2) 0.3819(2) 0.0664(10) Uani 1 1 d .
O5 O 0.20432(17) 0.6465(2) 0.4644(2) 0.0721(11) Uani 1 1 d .
O6 O 0.11922(17) 0.7347(2) 0.4057(2) 0.0704(11) Uani 1 1 d .
O7 O 0.3859(4) 0.4021(7) 0.4134(6) 0.263(5) Uani 1 1 d .
H7 H 0.3444 0.4192 0.3858 0.394 Uiso 1 1 d R
N1 N 0.13539(17) 0.3441(2) 0.0728(2) 0.0444(9) Uani 1 1 d .
N2 N 0.05989(15) 0.4841(2) 0.06371(19) 0.0331(8) Uani 1 1 d .
N3 N 0.13424(16) 0.6217(2) 0.1593(2) 0.0397(9) Uani 1 1 d .
N4 N 0.16341(18) 0.5573(2) 0.0216(2) 0.0461(9) Uani 1 1 d .
N5 N 0.12551(18) 0.6196(3) -0.0029(2) 0.0454(9) Uani 1 1 d .
N6 N 0.0896(2) 0.6796(3) -0.0264(3) 0.0735(14) Uani 1 1 d .
N7 N 0.31810(19) 0.4980(3) 0.2095(2) 0.0594(12) Uani 1 1 d .
N8 N 0.2067(2) 0.4295(3) 0.2496(2) 0.0562(11) Uani 1 1 d .
N9 N 0.22147(19) 0.4737(3) 0.3039(3) 0.0492(10) Uani 1 1 d .
N10 N 0.2365(2) 0.5183(3) 0.3596(3) 0.0597(12) Uani 1 1 d .
N11 N 0.12665(16) 0.3843(2) 0.3420(2) 0.0370(8) Uani 1 1 d .
N12 N 0.24303(16) 0.3317(2) 0.4661(2) 0.0372(8) Uani 1 1 d .
N13 N 0.31460(16) 0.4777(2) 0.5464(2) 0.0391(8) Uani 1 1 d .
N14 N 0.1443(2) 0.6591(3) 0.4173(3) 0.0536(10) Uani 1 1 d .
C1 C 0.1723(2) 0.2686(3) 0.0959(3) 0.0628(15) Uani 1 1 d .
H1 H 0.2177 0.2752 0.1233 0.075 Uiso 1 1 calc R
C2 C 0.1470(3) 0.1825(3) 0.0814(3) 0.0651(15) Uani 1 1 d .
H2 H 0.1746 0.1321 0.0992 0.078 Uiso 1 1 calc R
C3 C 0.0799(3) 0.1720(3) 0.0399(3) 0.0592(14) Uani 1 1 d .
H3 H 0.0613 0.1143 0.0299 0.071 Uiso 1 1 calc R
C4 C 0.0407(2) 0.2482(3) 0.0136(3) 0.0453(11) Uani 1 1 d .
H4 H -0.0048 0.2428 -0.0151 0.054 Uiso 1 1 calc R
C5 C 0.0699(2) 0.3327(3) 0.0305(2) 0.0378(10) Uani 1 1 d .
C6 C 0.0315(2) 0.4195(3) 0.0096(2) 0.0353(10) Uani 1 1 d .
C7 C 0.03023(18) 0.5636(3) 0.0572(2) 0.0333(9) Uani 1 1 d .
C8 C 0.06849(19) 0.6239(3) 0.1260(2) 0.0359(10) Uani 1 1 d .
C9 C 0.0385(2) 0.6755(3) 0.1553(3) 0.0471(12) Uani 1 1 d .
H9 H -0.0069 0.6745 0.1318 0.057 Uiso 1 1 calc R
C10 C 0.0769(2) 0.7279(3) 0.2196(3) 0.0617(14) Uani 1 1 d .
H10A H 0.0581 0.7622 0.2410 0.074 Uiso 1 1 calc R
C11 C 0.1437(2) 0.7293(3) 0.2520(3) 0.0652(16) Uani 1 1 d .
H11 H 0.1706 0.7665 0.2943 0.078 Uiso 1 1 calc R
C12 C 0.1702(2) 0.6743(3) 0.2206(3) 0.0567(13) Uani 1 1 d .
H12 H 0.2155 0.6741 0.2436 0.068 Uiso 1 1 calc R
C13 C 0.0800(2) 0.4156(3) 0.2726(3) 0.0480(12) Uani 1 1 d .
H13 H 0.0672 0.4761 0.2685 0.058 Uiso 1 1 calc R
C14 C 0.0501(2) 0.3631(4) 0.2070(3) 0.0588(14) Uani 1 1 d .
H14 H 0.0170 0.3869 0.1598 0.071 Uiso 1 1 calc R
C15 C 0.0700(2) 0.2743(3) 0.2126(3) 0.0568(13) Uani 1 1 d .
H15 H 0.0514 0.2375 0.1688 0.068 Uiso 1 1 calc R
C16 C 0.1179(2) 0.2405(3) 0.2836(3) 0.0502(12) Uani 1 1 d .
H16 H 0.1321 0.1807 0.2884 0.060 Uiso 1 1 calc R
C17 C 0.1447(2) 0.2967(3) 0.3475(3) 0.0403(10) Uani 1 1 d .
C18 C 0.19753(19) 0.2671(3) 0.4272(2) 0.0361(10) Uani 1 1 d .
C19 C 0.2958(2) 0.3167(3) 0.5371(3) 0.0384(10) Uani 1 1 d .
C20 C 0.3430(2) 0.3954(3) 0.5684(2) 0.0385(10) Uani 1 1 d .
C21 C 0.4100(2) 0.3838(3) 0.6117(3) 0.0485(12) Uani 1 1 d .
H21 H 0.4282 0.3259 0.6248 0.058 Uiso 1 1 calc R
C22 C 0.4497(2) 0.4603(3) 0.6354(3) 0.0547(13) Uani 1 1 d .
H22 H 0.4952 0.4545 0.6642 0.066 Uiso 1 1 calc R
C23 C 0.4213(2) 0.5445(3) 0.6160(3) 0.0588(14) Uani 1 1 d .
H23 H 0.4470 0.5968 0.6326 0.071 Uiso 1 1 calc R
C24 C 0.3537(2) 0.5505(3) 0.5714(3) 0.0485(12) Uani 1 1 d .
H24 H 0.3346 0.6079 0.5581 0.058 Uiso 1 1 calc R
C25 C 0.4354(4) 0.4244(7) 0.4053(5) 0.145(4) Uani 1 1 d .
H25A H 0.4191 0.4606 0.3593 0.218 Uiso 1 1 d R
H25B H 0.4675 0.4587 0.4497 0.218 Uiso 1 1 d R
H25C H 0.4553 0.3700 0.4009 0.218 Uiso 1 1 d R

loop_
_atom_site_aniso_label
_atom_site_aniso_U_11
_atom_site_aniso_U_22
_atom_site_aniso_U_33
_atom_site_aniso_U_23
_atom_site_aniso_U_13
_atom_site_aniso_U_12
Cd1 0.02924(18) 0.04142(19) 0.03228(18) 0.00153(14) 0.01239(15) 0.00208(13)
Cd2 0.03817(19) 0.03298(18) 0.0382(2) 0.00121(14) 0.01938(16) -0.00137(13)
O1 0.054(2) 0.062(2) 0.099(3) -0.011(2) 0.038(2) -0.0109(19)
O2 0.053(2) 0.061(2) 0.083(3) 0.010(2) 0.039(2) 0.0057(18)
O3 0.029(2) 0.152(4) 0.084(3) 0.031(3) 0.017(2) -0.001(2)
O4 0.059(2) 0.0415(19) 0.084(3) -0.0058(18) 0.029(2) 0.0004(16)
O5 0.048(2) 0.055(2) 0.088(3) -0.006(2) 0.019(2) 0.0024(17)
O6 0.081(3) 0.0352(18) 0.093(3) 0.0053(18) 0.044(2) 0.0140(17)
O7 0.239(10) 0.328(12) 0.282(12) 0.043(9) 0.180(10) 0.055(9)
N1 0.036(2) 0.040(2) 0.040(2) -0.0005(17) 0.0080(19) 0.0100(16)
N2 0.0279(18) 0.0318(18) 0.0321(19) -0.0005(15) 0.0110(16) 0.0011(14)
N3 0.031(2) 0.042(2) 0.036(2) -0.0061(17) 0.0110(18) -0.0023(15)
N4 0.055(2) 0.046(2) 0.044(2) 0.0103(19) 0.031(2) 0.0134(19)
N5 0.052(3) 0.050(2) 0.042(2) 0.0078(19) 0.031(2) 0.004(2)
N6 0.088(3) 0.073(3) 0.077(3) 0.031(3) 0.056(3) 0.040(3)
N7 0.035(3) 0.084(4) 0.054(3) 0.018(3) 0.020(2) -0.001(2)
N8 0.067(3) 0.063(3) 0.040(2) -0.003(2) 0.029(2) -0.009(2)
N9 0.047(2) 0.054(3) 0.049(3) 0.012(2) 0.027(2) -0.0048(19)
N10 0.074(3) 0.065(3) 0.049(3) -0.006(2) 0.038(3) -0.027(2)
N11 0.034(2) 0.038(2) 0.034(2) 0.0011(16) 0.0145(18) -0.0033(15)
N12 0.034(2) 0.0328(19) 0.038(2) -0.0012(16) 0.0146(19) -0.0031(15)
N13 0.041(2) 0.0293(18) 0.043(2) -0.0021(16) 0.0202(19) -0.0051(15)
N14 0.061(3) 0.042(2) 0.058(3) 0.003(2) 0.032(3) 0.005(2)
C1 0.038(3) 0.056(3) 0.064(4) -0.002(3) 0.007(3) 0.015(2)
C2 0.066(4) 0.045(3) 0.060(4) 0.001(3) 0.018(3) 0.022(3)
C3 0.071(4) 0.038(3) 0.056(3) -0.001(2) 0.026(3) 0.007(2)
C4 0.043(3) 0.039(3) 0.045(3) -0.004(2) 0.017(2) 0.003(2)
C5 0.039(3) 0.037(2) 0.029(2) -0.0026(19) 0.013(2) 0.0044(19)
C6 0.033(2) 0.035(2) 0.034(2) -0.0009(19) 0.015(2) -0.0021(18)
C7 0.030(2) 0.034(2) 0.035(2) -0.0012(19) 0.016(2) 0.0002(17)
C8 0.035(2) 0.032(2) 0.030(2) -0.0023(18) 0.010(2) 0.0005(17)
C9 0.038(3) 0.053(3) 0.039(3) -0.009(2) 0.012(2) 0.005(2)
C10 0.054(3) 0.065(3) 0.054(3) -0.019(3) 0.020(3) 0.012(3)
C11 0.051(3) 0.062(3) 0.055(4) -0.031(3) 0.010(3) -0.007(2)
C12 0.042(3) 0.056(3) 0.048(3) -0.017(3) 0.008(3) -0.009(2)
C13 0.042(3) 0.050(3) 0.042(3) 0.006(2) 0.016(2) -0.003(2)
C14 0.046(3) 0.075(4) 0.036(3) 0.010(3) 0.010(3) -0.010(3)
C15 0.065(4) 0.064(3) 0.038(3) -0.010(3) 0.025(3) -0.019(3)
C16 0.054(3) 0.048(3) 0.045(3) -0.005(2) 0.024(3) -0.009(2)
C17 0.039(3) 0.039(2) 0.040(3) -0.003(2) 0.019(2) -0.0075(19)
C18 0.035(2) 0.031(2) 0.038(3) -0.0011(19) 0.017(2) -0.0007(18)
C19 0.037(3) 0.034(2) 0.039(3) -0.002(2) 0.016(2) 0.0017(18)
C20 0.036(3) 0.036(2) 0.037(3) -0.002(2) 0.015(2) -0.0057(18)
C21 0.043(3) 0.042(3) 0.057(3) 0.001(2) 0.024(3) 0.000(2)
C22 0.035(3) 0.059(3) 0.054(3) 0.000(3) 0.013(3) -0.008(2)
C23 0.050(3) 0.049(3) 0.068(4) -0.008(3) 0.026(3) -0.019(2)
C24 0.056(3) 0.037(2) 0.054(3) -0.005(2) 0.031(3) -0.009(2)
C25 0.084(6) 0.206(10) 0.122(7) 0.067(7) 0.039(6) 0.050(6)

loop_
_atom_type_symbol
_atom_type_description
_atom_type_scat_dispersion_real
_atom_type_scat_dispersion_imag
_atom_type_scat_source
C C 0.0033 0.0016 'International Tables Vol C Tables 4.2.6.8 and 6.1.1.4'
H H 0.0000 0.0000 'International Tables Vol C Tables 4.2.6.8 and 6.1.1.4'
Cd Cd -0.8075 1.2024 'International Tables Vol C Tables 4.2.6.8 and 6.1.1.4'
N N 0.0061 0.0033 'International Tables Vol C Tables 4.2.6.8 and 6.1.1.4'
O O 0.0106 0.0060 'International Tables Vol C Tables 4.2.6.8 and 6.1.1.4'

loop_
_geom_angle_atom_site_label_1
_geom_angle_atom_site_label_2
_geom_angle_atom_site_label_3
_geom_angle
_geom_angle_site_symmetry_1
_geom_angle_site_symmetry_3
N8 Cd1 N4 173.00(14) . .
N8 Cd1 N1 89.97(14) . .
N4 Cd1 N1 95.63(13) . .
N8 Cd1 O2 83.07(13) . .
N4 Cd1 O2 92.98(12) . .
N1 Cd1 O2 87.35(12) . .
N8 Cd1 N2 100.50(13) . .
N4 Cd1 N2 85.54(12) . .
N1 Cd1 N2 67.72(11) . .
O2 Cd1 N2 154.69(12) . .
N8 Cd1 N3 88.76(14) . .
N4 Cd1 N3 90.33(12) . .
N1 Cd1 N3 134.19(11) . .
O2 Cd1 N3 137.75(12) . .
N2 Cd1 N3 67.56(11) . .
N8 Cd1 O1 83.75(14) . .
N4 Cd1 O1 89.27(13) . .
N1 Cd1 O1 139.73(12) . .
O2 Cd1 O1 52.44(12) . .
N2 Cd1 O1 152.52(11) . .
N3 Cd1 O1 85.54(12) . .
N10 Cd2 N4 173.86(13) . 6_566
N10 Cd2 N13 89.15(14) . .
N4 Cd2 N13 93.80(13) 6_566 .
N10 Cd2 O5 87.81(14) . .
N4 Cd2 O5 97.55(13) 6_566 .
N13 Cd2 O5 90.18(12) . .
N10 Cd2 O4 94.82(14) . .
N4 Cd2 O4 86.10(13) 6_566 .
N13 Cd2 O4 142.66(11) . .
O5 Cd2 O4 53.02(11) . .
N10 Cd2 N12 93.41(13) . .
N4 Cd2 N12 82.73(12) 6_566 .
N13 Cd2 N12 68.16(11) . .
O5 Cd2 N12 158.27(12) . .
O4 Cd2 N12 148.07(11) . .
N10 Cd2 N11 83.61(13) . .
N4 Cd2 N11 90.48(12) 6_566 .
N13 Cd2 N11 134.27(11) . .
O5 Cd2 N11 134.29(12) . .
O4 Cd2 N11 83.04(11) . .
N12 Cd2 N11 67.31(11) . .
N7 O1 Cd1 93.7(3) . .
N7 O2 Cd1 96.3(3) . .
N14 O4 Cd2 93.1(3) . .
N14 O5 Cd2 96.3(3) . .
C25 O7 H7 129.4 . .
C1 N1 C5 116.9(4) . .
C1 N1 Cd1 121.7(3) . .
C5 N1 Cd1 119.1(2) . .
C6 N2 C7 121.9(3) . .
C6 N2 Cd1 114.6(3) . .
C7 N2 Cd1 116.1(2) . .
C12 N3 C8 117.4(4) . .
C12 N3 Cd1 122.5(3) . .
C8 N3 Cd1 116.6(2) . .
N5 N4 Cd1 115.9(3) . .
N5 N4 Cd2 115.3(3) . 6_565
Cd1 N4 Cd2 128.45(16) . 6_565
N6 N5 N4 179.5(5) . .
O3 N7 O1 121.6(5) . .
O3 N7 O2 121.3(5) . .
O1 N7 O2 117.1(4) . .
N9 N8 Cd1 123.9(3) . .
N8 N9 N10 179.5(5) . .
N9 N10 Cd2 123.9(3) . .
C13 N11 C17 118.0(4) . .
C13 N11 Cd2 121.0(3) . .
C17 N11 Cd2 117.6(3) . .
C19 N12 C18 121.8(3) . .
C19 N12 Cd2 114.0(3) . .
C18 N12 Cd2 116.0(3) . .
C24 N13 C20 117.7(4) . .
C24 N13 Cd2 121.7(3) . .
C20 N13 Cd2 119.1(3) . .
O6 N14 O5 122.1(4) . .
O6 N14 O4 120.3(4) . .
O5 N14 O4 117.7(4) . .
N1 C1 C2 123.7(4) . .
N1 C1 H1 118.1 . .
C2 C1 H1 118.1 . .
C1 C2 C3 118.6(4) . .
C1 C2 H2 120.7 . .
C3 C2 H2 120.7 . .
C2 C3 C4 119.0(4) . .
C2 C3 H3 120.5 . .
C4 C3 H3 120.5 . .
C3 C4 C5 119.0(4) . .
C3 C4 H4 120.5 . .
C5 C4 H4 120.5 . .
N1 C5 C4 122.7(4) . .
N1 C5 C6 114.2(3) . .
C4 C5 C6 122.8(4) . .
N2 C6 C7 119.1(3) . 5_565
N2 C6 C5 114.0(3) . .
C7 C6 C5 126.8(4) 5_565 .
N2 C7 C6 118.9(3) . 5_565
N2 C7 C8 113.4(3) . .
C6 C7 C8 127.7(3) 5_565 .
N3 C8 C9 122.5(4) . .
N3 C8 C7 115.4(3) . .
C9 C8 C7 122.0(4) . .
C10 C9 C8 118.8(4) . .
C10 C9 H9 120.6 . .
C8 C9 H9 120.6 . .
C9 C10 C11 119.2(5) . .
C9 C10 H10A 120.4 . .
C11 C10 H10A 120.4 . .
C10 C11 C12 118.7(4) . .
C10 C11 H11 120.7 . .
C12 C11 H11 120.7 . .
N3 C12 C11 123.3(4) . .
N3 C12 H12 118.3 . .
C11 C12 H12 118.3 . .
N11 C13 C14 123.3(4) . .
N11 C13 H13 118.4 . .
C14 C13 H13 118.4 . .
C13 C14 C15 118.4(5) . .
C13 C14 H14 120.8 . .
C15 C14 H14 120.8 . .
C14 C15 C16 119.4(5) . .
C14 C15 H15 120.3 . .
C16 C15 H15 120.3 . .
C15 C16 C17 119.1(4) . .
C15 C16 H16 120.5 . .
C17 C16 H16 120.5 . .
N11 C17 C16 121.9(4) . .
N11 C17 C18 114.7(4) . .
C16 C17 C18 123.4(4) . .
N12 C18 C19 119.1(4) . 7_556
N12 C18 C17 112.9(3) . .
C19 C18 C17 128.0(4) 7_556 .
N12 C19 C18 119.1(4) . 7_556
N12 C19 C20 113.5(4) . .
C18 C19 C20 127.4(4) 7_556 .
N13 C20 C21 122.7(4) . .
N13 C20 C19 114.5(4) . .
C21 C20 C19 122.6(4) . .
C20 C21 C22 118.5(4) . .
C20 C21 H21 120.7 . .
C22 C21 H21 120.7 . .
C23 C22 C21 119.3(4) . .
C23 C22 H22 120.4 . .
C21 C22 H22 120.4 . .
C22 C23 C24 118.7(4) . .
C22 C23 H23 120.6 . .
C24 C23 H23 120.6 . .
N13 C24 C23 123.0(4) . .
N13 C24 H24 118.5 . .
C23 C24 H24 118.5 . .
O7 C25 H25A 109.4 . .
O7 C25 H25B 109.6 . .
H25A C25 H25B 109.5 . .
O7 C25 H25C 109.4 . .
H25A C25 H25C 109.4 . .
H25B C25 H25C 109.5 . .

loop_
_geom_bond_atom_site_label_1
_geom_bond_atom_site_label_2
_geom_bond_distance
_geom_bond_site_symmetry_2
Cd1 N8 2.290(4) .
Cd1 N4 2.313(4) .
Cd1 N1 2.386(3) .
Cd1 O2 2.404(3) .
Cd1 N2 2.436(3) .
Cd1 N3 2.447(3) .
Cd1 O1 2.464(3) .
Cd2 N10 2.306(4) .
Cd2 N4 2.338(3) 6_566
Cd2 N13 2.369(3) .
Cd2 O5 2.370(3) .
Cd2 O4 2.433(3) .
Cd2 N12 2.435(3) .
Cd2 N11 2.435(3) .
O1 N7 1.256(5) .
O2 N7 1.266(5) .
O3 N7 1.221(5) .
O4 N14 1.256(5) .
O5 N14 1.250(5) .
O6 N14 1.226(4) .
O7 C25 1.331(9) .
O7 H7 0.8813 .
N1 C1 1.341(5) .
N1 C5 1.344(5) .
N2 C6 1.335(5) .
N2 C7 1.339(5) .
N3 C12 1.325(5) .
N3 C8 1.350(5) .
N4 N5 1.198(5) .
N4 Cd2 2.338(3) 6_565
N5 N6 1.146(5) .
N8 N9 1.163(5) .
N9 N10 1.190(5) .
N11 C13 1.334(5) .
N11 C17 1.345(5) .
N12 C19 1.341(5) .
N12 C18 1.342(5) .
N13 C24 1.334(5) .
N13 C20 1.344(5) .
C1 C2 1.366(6) .
C1 H1 0.9300 .
C2 C3 1.375(6) .
C2 H2 0.9300 .
C3 C4 1.376(6) .
C3 H3 0.9300 .
C4 C5 1.377(5) .
C4 H4 0.9300 .
C5 C6 1.498(5) .
C6 C7 1.402(5) 5_565
C7 C6 1.402(5) 5_565
C7 C8 1.491(5) .
C8 C9 1.385(6) .
C9 C10 1.369(6) .
C9 H9 0.9300 .
C10 C11 1.375(6) .
C10 H10A 0.9300 .
C11 C12 1.382(6) .
C11 H11 0.9300 .
C12 H12 0.9300 .
C13 C14 1.371(6) .
C13 H13 0.9300 .
C14 C15 1.374(6) .
C14 H14 0.9300 .
C15 C16 1.375(6) .
C15 H15 0.9300 .
C16 C17 1.379(6) .
C16 H16 0.9300 .
C17 C18 1.498(6) .
C18 C19 1.396(5) 7_556
C19 C18 1.396(5) 7_556
C19 C20 1.504(5) .
C20 C21 1.373(6) .
C21 C22 1.386(6) .
C21 H21 0.9300 .
C22 C23 1.367(6) .
C22 H22 0.9300 .
C23 C24 1.378(6) .
C23 H23 0.9300 .
C24 H24 0.9300 .
C25 H25A 0.9617 .
C25 H25B 0.9613 .
C25 H25C 0.9614 .

loop_
_geom_torsion_atom_site_label_1
_geom_torsion_atom_site_label_2
_geom_torsion_atom_site_label_3
_geom_torsion_atom_site_label_4
_geom_torsion
_geom_torsion_site_symmetry_1
_geom_torsion_site_symmetry_4
N8 Cd1 O1 N7 82.2(3) . .
N4 Cd1 O1 N7 -98.2(3) . .
N1 Cd1 O1 N7 -0.3(4) . .
O2 Cd1 O1 N7 -3.9(3) . .
N2 Cd1 O1 N7 -177.1(3) . .
N3 Cd1 O1 N7 171.4(3) . .
N8 Cd1 O2 N7 -83.6(3) . .
N4 Cd1 O2 N7 90.6(3) . .
N1 Cd1 O2 N7 -173.9(3) . .
N2 Cd1 O2 N7 176.5(3) . .
N3 Cd1 O2 N7 -3.1(4) . .
O1 Cd1 O2 N7 3.9(3) . .
N10 Cd2 O4 N14 -83.0(3) . .
N4 Cd2 O4 N14 103.0(3) 6_566 .
N13 Cd2 O4 N14 11.9(4) . .
O5 Cd2 O4 N14 0.6(3) . .
N12 Cd2 O4 N14 172.6(2) . .
N11 Cd2 O4 N14 -166.0(3) . .
N10 Cd2 O5 N14 97.1(3) . .
N4 Cd2 O5 N14 -79.9(3) 6_566 .
N13 Cd2 O5 N14 -173.7(3) . .
O4 Cd2 O5 N14 -0.6(3) . .
N12 Cd2 O5 N14 -169.1(3) . .
N11 Cd2 O5 N14 18.3(4) . .
N8 Cd1 N1 C1 -58.5(4) . .
N4 Cd1 N1 C1 117.3(4) . .
O2 Cd1 N1 C1 24.5(4) . .
N2 Cd1 N1 C1 -159.9(4) . .
N3 Cd1 N1 C1 -146.8(4) . .
O1 Cd1 N1 C1 21.7(5) . .
N8 Cd1 N1 C5 103.8(3) . .
N4 Cd1 N1 C5 -80.4(3) . .
O2 Cd1 N1 C5 -173.1(3) . .
N2 Cd1 N1 C5 2.5(3) . .
N3 Cd1 N1 C5 15.6(4) . .
O1 Cd1 N1 C5 -175.9(3) . .
N8 Cd1 N2 C6 -106.7(3) . .
N4 Cd1 N2 C6 76.9(3) . .
N1 Cd1 N2 C6 -21.1(3) . .
O2 Cd1 N2 C6 -10.6(4) . .
N3 Cd1 N2 C6 169.1(3) . .
O1 Cd1 N2 C6 156.6(3) . .
N8 Cd1 N2 C7 102.6(3) . .
N4 Cd1 N2 C7 -73.9(3) . .
N1 Cd1 N2 C7 -171.8(3) . .
O2 Cd1 N2 C7 -161.4(3) . .
N3 Cd1 N2 C7 18.3(3) . .
O1 Cd1 N2 C7 5.9(4) . .
N8 Cd1 N3 C12 58.9(4) . .
N4 Cd1 N3 C12 -114.2(4) . .
N1 Cd1 N3 C12 147.6(3) . .
O2 Cd1 N3 C12 -19.4(4) . .
N2 Cd1 N3 C12 160.8(4) . .
O1 Cd1 N3 C12 -25.0(4) . .
N8 Cd1 N3 C8 -99.6(3) . .
N4 Cd1 N3 C8 87.3(3) . .
N1 Cd1 N3 C8 -10.9(4) . .
O2 Cd1 N3 C8 -177.9(3) . .
N2 Cd1 N3 C8 2.3(3) . .
O1 Cd1 N3 C8 176.5(3) . .
N1 Cd1 N4 N5 115.9(3) . .
O2 Cd1 N4 N5 -156.5(3) . .
N2 Cd1 N4 N5 48.9(3) . .
N3 Cd1 N4 N5 -18.6(3) . .
O1 Cd1 N4 N5 -104.1(3) . .
N1 Cd1 N4 Cd2 -57.0(2) . 6_565
O2 Cd1 N4 Cd2 30.6(2) . 6_565
N2 Cd1 N4 Cd2 -124.0(2) . 6_565
N3 Cd1 N4 Cd2 168.5(2) . 6_565
O1 Cd1 N4 Cd2 83.0(2) . 6_565
Cd1 O1 N7 O3 -174.5(4) . .
Cd1 O1 N7 O2 6.5(4) . .
Cd1 O2 N7 O3 174.3(4) . .
Cd1 O2 N7 O1 -6.7(4) . .
N1 Cd1 N8 N9 -166.1(4) . .
O2 Cd1 N8 N9 106.6(4) . .
N2 Cd1 N8 N9 -98.8(4) . .
N3 Cd1 N8 N9 -31.9(4) . .
O1 Cd1 N8 N9 53.7(4) . .
N13 Cd2 N10 N9 122.1(4) . .
O5 Cd2 N10 N9 -147.7(4) . .
O4 Cd2 N10 N9 -95.1(4) . .
N12 Cd2 N10 N9 54.0(4) . .
N11 Cd2 N10 N9 -12.7(4) . .
N10 Cd2 N11 C13 -64.1(3) . .
N4 Cd2 N11 C13 117.6(3) 6_566 .
N13 Cd2 N11 C13 -146.7(3) . .
O5 Cd2 N11 C13 16.5(4) . .
O4 Cd2 N11 C13 31.5(3) . .
N12 Cd2 N11 C13 -160.5(4) . .
N10 Cd2 N11 C17 94.9(3) . .
N4 Cd2 N11 C17 -83.5(3) 6_566 .
N13 Cd2 N11 C17 12.3(4) . .
O5 Cd2 N11 C17 175.5(3) . .
O4 Cd2 N11 C17 -169.5(3) . .
N12 Cd2 N11 C17 -1.6(3) . .
N10 Cd2 N12 C19 109.7(3) . .
N4 Cd2 N12 C19 -75.0(3) 6_566 .
N13 Cd2 N12 C19 22.0(3) . .
O5 Cd2 N12 C19 17.1(5) . .
O4 Cd2 N12 C19 -145.5(3) . .
N11 Cd2 N12 C19 -168.6(3) . .
N10 Cd2 N12 C18 -101.1(3) . .
N4 Cd2 N12 C18 74.1(3) 6_566 .
N13 Cd2 N12 C18 171.2(3) . .
O5 Cd2 N12 C18 166.3(3) . .
O4 Cd2 N12 C18 3.7(4) . .
N11 Cd2 N12 C18 -19.5(3) . .
N10 Cd2 N13 C24 67.8(3) . .
N4 Cd2 N13 C24 -117.6(3) 6_566 .
O5 Cd2 N13 C24 -20.0(3) . .
O4 Cd2 N13 C24 -29.0(4) . .
N12 Cd2 N13 C24 161.8(4) . .
N11 Cd2 N13 C24 148.0(3) . .
N10 Cd2 N13 C20 -97.5(3) . .
N4 Cd2 N13 C20 77.1(3) 6_566 .
O5 Cd2 N13 C20 174.7(3) . .
O4 Cd2 N13 C20 165.7(3) . .
N12 Cd2 N13 C20 -3.5(3) . .
N11 Cd2 N13 C20 -17.2(4) . .
Cd2 O5 N14 O6 -179.5(4) . .
Cd2 O5 N14 O4 1.0(4) . .
Cd2 O4 N14 O6 179.5(4) . .
Cd2 O4 N14 O5 -1.0(4) . .
C5 N1 C1 C2 -2.8(8) . .
Cd1 N1 C1 C2 159.9(4) . .
N1 C1 C2 C3 0.9(9) . .
C1 C2 C3 C4 0.9(8) . .
C2 C3 C4 C5 -0.9(7) . .
C1 N1 C5 C4 2.8(7) . .
Cd1 N1 C5 C4 -160.3(3) . .
C1 N1 C5 C6 177.4(4) . .
Cd1 N1 C5 C6 14.2(5) . .
C3 C4 C5 N1 -1.1(7) . .
C3 C4 C5 C6 -175.2(4) . .
C7 N2 C6 C7 2.1(6) . 5_565
Cd1 N2 C6 C7 -146.8(3) . 5_565
C7 N2 C6 C5 -175.1(4) . .
Cd1 N2 C6 C5 36.0(4) . .
N1 C5 C6 N2 -33.7(5) . .
C4 C5 C6 N2 140.9(4) . .
N1 C5 C6 C7 149.4(4) . 5_565
C4 C5 C6 C7 -36.1(7) . 5_565
C6 N2 C7 C6 -2.1(6) . 5_565
Cd1 N2 C7 C6 146.4(3) . 5_565
C6 N2 C7 C8 176.4(4) . .
Cd1 N2 C7 C8 -35.1(4) . .
C12 N3 C8 C9 -2.7(6) . .
Cd1 N3 C8 C9 156.9(3) . .
C12 N3 C8 C7 179.9(4) . .
Cd1 N3 C8 C7 -20.4(4) . .
N2 C7 C8 N3 37.2(5) . .
C6 C7 C8 N3 -144.5(4) 5_565 .
N2 C7 C8 C9 -140.2(4) . .
C6 C7 C8 C9 38.1(6) 5_565 .
N3 C8 C9 C10 1.6(7) . .
C7 C8 C9 C10 178.8(4) . .
C8 C9 C10 C11 1.3(8) . .
C9 C10 C11 C12 -2.9(8) . .
C8 N3 C12 C11 1.0(7) . .
Cd1 N3 C12 C11 -157.4(4) . .
C10 C11 C12 N3 1.8(8) . .
C17 N11 C13 C14 -0.3(7) . .
Cd2 N11 C13 C14 158.6(4) . .
N11 C13 C14 C15 -1.5(7) . .
C13 C14 C15 C16 1.5(7) . .
C14 C15 C16 C17 0.2(7) . .
C13 N11 C17 C16 2.1(6) . .
Cd2 N11 C17 C16 -157.5(3) . .
C13 N11 C17 C18 179.6(4) . .
Cd2 N11 C17 C18 20.0(5) . .
C15 C16 C17 N11 -2.1(7) . .
C15 C16 C17 C18 -179.3(4) . .
C19 N12 C18 C19 2.2(7) . 7_556
Cd2 N12 C18 C19 -144.4(3) . 7_556
C19 N12 C18 C17 -177.1(4) . .
Cd2 N12 C18 C17 36.3(4) . .
N11 C17 C18 N12 -37.5(5) . .
C16 C17 C18 N12 140.0(4) . .
N11 C17 C18 C19 143.4(4) . 7_556
C16 C17 C18 C19 -39.2(7) . 7_556
C18 N12 C19 C18 -2.2(7) . 7_556
Cd2 N12 C19 C18 145.0(3) . 7_556
C18 N12 C19 C20 176.2(4) . .
Cd2 N12 C19 C20 -36.6(4) . .
C24 N13 C20 C21 -3.4(7) . .
Cd2 N13 C20 C21 162.4(3) . .
C24 N13 C20 C19 -179.3(4) . .
Cd2 N13 C20 C19 -13.4(5) . .
N12 C19 C20 N13 33.7(5) . .
C18 C19 C20 N13 -148.0(4) 7_556 .
N12 C19 C20 C21 -142.1(4) . .
C18 C19 C20 C21 36.1(7) 7_556 .
N13 C20 C21 C22 1.9(7) . .
C19 C20 C21 C22 177.4(4) . .
C20 C21 C22 C23 0.8(7) . .
C21 C22 C23 C24 -1.9(8) . .
C20 N13 C24 C23 2.3(7) . .
Cd2 N13 C24 C23 -163.2(4) . .
C22 C23 C24 N13 0.3(8) . .
